data_7051710
loop_
_publ_author_name
'Suen, Maw-Cherng'
'Yeh, Chun-Wei'
'Ho, Yuh-Wen'
'Wang, Ju-Chun'

_publ_section_title
;
 Self-assembly of two-dimensional coordination polymers from AgX (X =
 BF4&#x2212;, ClO4&#x2212;, NO3&#x2212; and PF6&#x2212;) and
 2,6-dimethyl-3,5-dicyano-4-(6-methyl-2-pyridyl)-1,4-dihydropyridine
;
_journal_issue 12
_journal_name_full 'New Journal of Chemistry'
_journal_page_first 2419
_journal_paper_doi 10.1039/b902977j
_journal_volume 33
_journal_year 2009
_chemical_formula_sum 'C15 H14 Ag B F4 N4'
_chemical_formula_weight 444.98
_chemical_name_systematic
;
?
;
_space_group_IT_number 14
_symmetry_cell_setting monoclinic
_symmetry_space_group_name_Hall '-P 2ybc'
_symmetry_space_group_name_H-M 'P 1 21/c 1'
_atom_sites_solution_hydrogens geom
_atom_sites_solution_primary direct
_atom_sites_solution_secondary difmap
_audit_creation_method SHELXL-97
_cell_angle_alpha 90.00
_cell_angle_beta 102.1170(10)
_cell_angle_gamma 90.00
_cell_formula_units_Z 4
_cell_length_a 10.6811(8)
_cell_length_b 11.9175(9)
_cell_length_c 13.2109(10)
_cell_measurement_temperature 294(2)
_cell_volume 1644.2(2)
_computing_cell_refinement 'Bruker SMART'
_computing_data_collection 'Bruker SMART'
_computing_data_reduction 'Bruker SHELXTL'
_computing_molecular_graphics 'Bruker SHELXTL'
_computing_publication_material 'Bruker SHELXTL'
_computing_structure_refinement 'SHELXL-97 (Sheldrick, 1997)'
_computing_structure_solution 'SHELXS-97 (Sheldrick, 1990)'
_diffrn_ambient_temperature 294(2)
_diffrn_measured_fraction_theta_full 0.996
_diffrn_measured_fraction_theta_max 0.996
_diffrn_measurement_device_type 'CCD area detector'
_diffrn_measurement_method 'phi and omega scans'
_diffrn_radiation_monochromator graphite
_diffrn_radiation_source 'fine-focus sealed tube'
_diffrn_radiation_type MoK\a
_diffrn_radiation_wavelength 0.71073
_diffrn_reflns_av_R_equivalents 0.0305
_diffrn_reflns_av_sigmaI/netI 0.0264
_diffrn_reflns_limit_h_max 13
_diffrn_reflns_limit_h_min -12
_diffrn_reflns_limit_k_max 14
_diffrn_reflns_limit_k_min -11
_diffrn_reflns_limit_l_max 15
_diffrn_reflns_limit_l_min -16
_diffrn_reflns_number 9112
_diffrn_reflns_theta_full 26.04
_diffrn_reflns_theta_max 26.04
_diffrn_reflns_theta_min 1.95
_exptl_absorpt_coefficient_mu 1.273
_exptl_absorpt_correction_type none
_exptl_crystal_colour colorless
_exptl_crystal_density_diffrn 1.798
_exptl_crystal_density_method 'not measured'
_exptl_crystal_description block
_exptl_crystal_F_000 880
_exptl_crystal_size_max 0.5
_exptl_crystal_size_mid 0.4
_exptl_crystal_size_min 0.4
_refine_diff_density_max 0.507
_refine_diff_density_min -0.726
_refine_diff_density_rms 0.086
_refine_ls_extinction_method none
_refine_ls_goodness_of_fit_ref 1.052
_refine_ls_hydrogen_treatment mixed
_refine_ls_matrix_type full
_refine_ls_number_parameters 298
_refine_ls_number_reflns 3234
_refine_ls_number_restraints 0
_refine_ls_restrained_S_all 1.052
_refine_ls_R_factor_all 0.0363
_refine_ls_R_factor_gt 0.0287
_refine_ls_shift/su_max 0.001
_refine_ls_shift/su_mean 0.000
_refine_ls_structure_factor_coef Fsqd
_refine_ls_weighting_details 'calc w=1/[\s^2^(Fo^2^)+(0.0447P)^2^+0.4886P] where P=(Fo^2^+2Fc^2^)/3'
_refine_ls_weighting_scheme calc
_refine_ls_wR_factor_gt 0.0727
_refine_ls_wR_factor_ref 0.0778
_reflns_number_gt 2704
_reflns_number_total 3234
_reflns_threshold_expression >2sigma(I)
_cod_data_source_file b902977j.txt
_cod_data_source_block 4
_cod_depositor_comments
;
The following automatic conversions were performed:
'_symmetry_cell_setting' value 'Monoclinic' changed to 'monoclinic'
according to '/home/saulius/struct/CIF-dictionaries/cif_core.dic'
dictionary named 'cif_core.dic' version 2.4.1 from 2010-06-29.

Automatic conversion script
Id: cif_fix_enum 1527 2010-12-29 10:47:43Z saulius 
;
_cod_original_sg_symbol_H-M P2(1)/c
_cod_database_code 7051710

loop_
_symmetry_equiv_pos_as_xyz
'x, y, z'
'-x, y+1/2, -z+1/2'
'-x, -y, -z'
'x, -y-1/2, z-1/2'

loop_
_atom_site_label
_atom_site_type_symbol
_atom_site_fract_x
_atom_site_fract_y
_atom_site_fract_z
_atom_site_U_iso_or_equiv
_atom_site_adp_type
_atom_site_occupancy
_atom_site_symmetry_multiplicity
_atom_site_calc_flag
_atom_site_refinement_flags
_atom_site_disorder_assembly
_atom_site_disorder_group
Ag Ag 1.41995(2) 0.626080(18) 0.056140(16) 0.04202(10) Uani 1 1 d . . .
B B 1.1632(4) 0.7835(3) 0.1132(3) 0.0500(8) Uani 1 1 d . . .
F1 F 1.2815(13) 0.8317(13) 0.1500(12) 0.078(3) Uani 0.50 1 d P . .
F1' F 1.2462(12) 0.8558(13) 0.1690(11) 0.069(3) Uani 0.50 1 d P . .
F2 F 1.1944(14) 0.6816(13) 0.0800(15) 0.135(6) Uani 0.50 1 d P . .
F2' F 1.2002(15) 0.6750(10) 0.1119(12) 0.088(3) Uani 0.50 1 d P . .
F3 F 1.0921(9) 0.8460(9) 0.0357(8) 0.082(3) Uani 0.50 1 d P . .
F3' F 1.1362(9) 0.8168(10) 0.0090(7) 0.094(4) Uani 0.50 1 d P . .
F4 F 1.0969(10) 0.7679(10) 0.1846(9) 0.114(4) Uani 0.50 1 d P . .
F4' F 1.0495(9) 0.7829(8) 0.1506(9) 0.095(3) Uani 0.50 1 d P . .
N1 N 1.53870(19) 0.77491(16) 0.03704(14) 0.0276(4) Uani 1 1 d . . .
N2 N 1.9195(2) 0.71452(19) 0.34746(17) 0.0381(5) Uani 1 1 d . . .
H2A H 1.9944 0.7099 0.3870 0.046 Uiso 1 1 calc R . .
N3 N 1.5902(3) 0.9833(2) 0.32715(19) 0.0480(6) Uani 1 1 d . . .
N4 N 1.6855(3) 0.4844(2) 0.07781(18) 0.0468(6) Uani 1 1 d . . .
C1 C 1.3859(4) 0.8068(4) -0.1249(3) 0.0550(9) Uani 1 1 d . . .
H1C H 1.316(4) 0.801(3) -0.088(3) 0.074(12) Uiso 1 1 d . . .
H1B H 1.382(4) 0.734(4) -0.148(3) 0.088(14) Uiso 1 1 d . . .
H1A H 1.365(5) 0.860(4) -0.167(4) 0.100(17) Uiso 1 1 d . . .
C2 C 1.5107(3) 0.8328(2) -0.05343(19) 0.0331(6) Uani 1 1 d . . .
C3 C 1.5938(3) 0.9122(3) -0.0772(2) 0.0406(6) Uani 1 1 d . . .
H3A H 1.5719 0.9531 -0.1384 0.049 Uiso 1 1 calc R . .
C4 C 1.7091(3) 0.9310(3) -0.0104(2) 0.0469(7) Uani 1 1 d . . .
H4A H 1.7673 0.9823 -0.0270 0.056 Uiso 1 1 calc R . .
C5 C 1.7370(3) 0.8723(2) 0.0815(2) 0.0405(7) Uani 1 1 d . . .
H5A H 1.8145 0.8834 0.1278 0.049 Uiso 1 1 calc R . .
C6 C 1.6492(2) 0.79736(19) 0.10394(17) 0.0268(5) Uani 1 1 d . . .
C7 C 1.6729(2) 0.73606(19) 0.20802(17) 0.0264(5) Uani 1 1 d . . .
H7A H 1.5910 0.7066 0.2187 0.032 Uiso 1 1 calc R . .
C8 C 1.7270(2) 0.8150(2) 0.29715(18) 0.0289(5) Uani 1 1 d . . .
C9 C 1.8434(2) 0.8036(2) 0.35906(18) 0.0312(5) Uani 1 1 d . . .
C10 C 1.8811(3) 0.6320(2) 0.27516(19) 0.0329(5) Uani 1 1 d . . .
C11 C 1.7652(3) 0.63845(19) 0.21087(18) 0.0298(5) Uani 1 1 d . . .
C12 C 1.6502(3) 0.9083(2) 0.31290(18) 0.0338(6) Uani 1 1 d . . .
C13 C 1.8996(3) 0.8821(3) 0.4449(2) 0.0439(7) Uani 1 1 d . . .
H13C H 1.901(4) 0.845(3) 0.512(3) 0.070(11) Uiso 1 1 d . . .
H13B H 1.987(4) 0.906(3) 0.442(3) 0.064(10) Uiso 1 1 d . . .
H13A H 1.862(4) 0.954(4) 0.439(3) 0.076(12) Uiso 1 1 d . . .
C14 C 1.9748(4) 0.5401(3) 0.2754(3) 0.0488(8) Uani 1 1 d . . .
H14C H 1.931(4) 0.483(4) 0.233(3) 0.092(14) Uiso 1 1 d . . .
H14B H 2.011(4) 0.522(3) 0.337(3) 0.074(13) Uiso 1 1 d . . .
H14A H 2.043(4) 0.564(3) 0.258(3) 0.065(12) Uiso 1 1 d . . .
C15 C 1.7238(3) 0.5507(2) 0.13859(19) 0.0332(5) Uani 1 1 d . . .

loop_
_atom_site_aniso_label
_atom_site_aniso_U_11
_atom_site_aniso_U_22
_atom_site_aniso_U_33
_atom_site_aniso_U_23
_atom_site_aniso_U_13
_atom_site_aniso_U_12
Ag 0.04281(15) 0.03448(14) 0.04669(15) 0.00024(9) 0.00467(10) -0.01345(8)
B 0.049(2) 0.051(2) 0.0479(19) 0.0061(17) 0.0057(16) -0.0037(16)
F1 0.058(6) 0.092(8) 0.074(7) 0.016(5) -0.011(4) -0.021(5)
F1' 0.070(8) 0.073(5) 0.055(4) -0.005(3) -0.009(4) -0.016(4)
F2 0.067(6) 0.108(9) 0.242(18) -0.085(9) 0.065(8) -0.012(5)
F2' 0.100(7) 0.048(4) 0.119(6) 0.014(5) 0.033(4) 0.028(4)
F3 0.081(6) 0.077(4) 0.070(6) 0.016(4) -0.023(4) -0.015(4)
F3' 0.071(6) 0.145(10) 0.050(4) 0.036(5) -0.020(3) -0.050(5)
F4 0.116(9) 0.119(6) 0.133(7) 0.043(5) 0.085(7) 0.015(6)
F4' 0.071(5) 0.067(4) 0.164(9) -0.031(5) 0.061(5) 0.004(3)
N1 0.0320(11) 0.0249(10) 0.0249(9) 0.0000(8) 0.0035(8) -0.0025(8)
N2 0.0308(12) 0.0427(13) 0.0356(11) -0.0104(10) -0.0050(9) 0.0046(9)
N3 0.0526(15) 0.0424(14) 0.0457(13) -0.0114(11) 0.0031(11) 0.0143(12)
N4 0.0568(16) 0.0407(13) 0.0406(13) -0.0118(11) 0.0051(11) -0.0084(12)
C1 0.054(2) 0.061(2) 0.0400(17) 0.0141(17) -0.0140(15) -0.0064(17)
C2 0.0401(15) 0.0292(13) 0.0278(12) 0.0009(10) 0.0019(11) 0.0032(11)
C3 0.0592(18) 0.0341(14) 0.0299(13) 0.0052(11) 0.0127(12) 0.0004(12)
C4 0.0602(19) 0.0405(16) 0.0431(16) 0.0024(13) 0.0176(14) -0.0175(14)
C5 0.0405(16) 0.0427(16) 0.0360(14) 0.0012(12) 0.0027(12) -0.0148(12)
C6 0.0320(13) 0.0241(11) 0.0233(11) -0.0021(9) 0.0034(9) -0.0034(9)
C7 0.0310(12) 0.0246(11) 0.0225(11) -0.0010(9) 0.0032(9) -0.0034(9)
C8 0.0361(13) 0.0258(12) 0.0238(11) -0.0037(9) 0.0042(10) 0.0000(10)
C9 0.0361(14) 0.0318(13) 0.0246(11) -0.0037(10) 0.0044(10) -0.0017(10)
C10 0.0375(14) 0.0324(14) 0.0286(12) -0.0002(10) 0.0064(10) 0.0020(10)
C11 0.0410(14) 0.0244(12) 0.0238(11) -0.0024(9) 0.0062(10) -0.0020(10)
C12 0.0410(15) 0.0325(13) 0.0253(12) -0.0044(10) 0.0009(10) 0.0000(11)
C13 0.0458(18) 0.0445(17) 0.0356(15) -0.0143(13) -0.0045(13) -0.0007(13)
C14 0.0463(19) 0.0441(18) 0.053(2) -0.0056(15) 0.0045(16) 0.0122(15)
C15 0.0385(14) 0.0287(13) 0.0322(13) -0.0003(11) 0.0072(11) -0.0007(10)

loop_
_atom_type_symbol
_atom_type_description
_atom_type_scat_dispersion_real
_atom_type_scat_dispersion_imag
_atom_type_scat_source
C C 0.0033 0.0016 'International Tables Vol C Tables 4.2.6.8 and 6.1.1.4'
H H 0.0000 0.0000 'International Tables Vol C Tables 4.2.6.8 and 6.1.1.4'
N N 0.0061 0.0033 'International Tables Vol C Tables 4.2.6.8 and 6.1.1.4'
B B 0.0013 0.0007 'International Tables Vol C Tables 4.2.6.8 and 6.1.1.4'
F F 0.0171 0.0103 'International Tables Vol C Tables 4.2.6.8 and 6.1.1.4'
Ag Ag -0.8971 1.1015 'International Tables Vol C Tables 4.2.6.8 and 6.1.1.4'

loop_
_geom_angle_atom_site_label_1
_geom_angle_atom_site_label_2
_geom_angle_atom_site_label_3
_geom_angle
_geom_angle_site_symmetry_1
_geom_angle_site_symmetry_3
_geom_angle_publ_flag
N1 Ag N4 124.57(8) . 3_865 ?
N1 Ag N3 140.28(8) . 2_845 ?
N4 Ag N3 90.44(9) 3_865 2_845 ?
F4 B F1' 95.2(9) . . ?
F4 B F2' 94.5(8) . . ?
F1' B F2' 117.4(10) . . ?
F4 B F2 108.3(9) . . ?
F1' B F2 125.0(9) . . ?
F2' B F2 17.8(13) . . ?
F4 B F3 108.6(6) . . ?
F1' B F3 105.2(9) . . ?
F2' B F3 129.2(9) . . ?
F2 B F3 112.5(9) . . ?
F4 B F1 113.5(8) . . ?
F1' B F1 24.2(6) . . ?
F2' B F1 98.9(10) . . ?
F2 B F1 102.6(8) . . ?
F3 B F1 111.2(9) . . ?
F4 B F3' 135.9(7) . . ?
F1' B F3' 109.4(9) . . ?
F2' B F3' 105.0(9) . . ?
F2 B F3' 87.1(9) . . ?
F3 B F3' 30.7(5) . . ?
F1 B F3' 102.2(8) . . ?
F4 B F4' 26.5(7) . . ?
F1' B F4' 109.3(7) . . ?
F2' B F4' 106.1(8) . . ?
F2 B F4' 113.5(8) . . ?
F3 B F4' 83.1(6) . . ?
F1 B F4' 132.4(7) . . ?
F3' B F4' 109.4(6) . . ?
F1' F1 B 74(3) . . ?
F1 F1' B 82(3) . . ?
F3' F3 B 77.8(15) . . ?
F3 F3' B 71.5(14) . . ?
F4' F4 B 86(2) . . ?
F4 F4' B 67.9(17) . . ?
C6 N1 C2 118.6(2) . . ?
C6 N1 Ag 121.77(15) . . ?
C2 N1 Ag 118.64(16) . . ?
C9 N2 C10 122.5(2) . . ?
C9 N2 H2A 118.7 . . ?
C10 N2 H2A 118.7 . . ?
C12 N3 Ag 142.6(2) . 2_855 ?
C15 N4 Ag 169.7(2) . 3_865 ?
C2 C1 H1C 112(2) . . ?
C2 C1 H1B 112(3) . . ?
H1C C1 H1B 96(3) . . ?
C2 C1 H1A 110(3) . . ?
H1C C1 H1A 105(4) . . ?
H1B C1 H1A 121(4) . . ?
N1 C2 C3 121.1(2) . . ?
N1 C2 C1 116.9(3) . . ?
C3 C2 C1 122.0(3) . . ?
C4 C3 C2 119.9(3) . . ?
C4 C3 H3A 120.1 . . ?
C2 C3 H3A 120.1 . . ?
C3 C4 C5 118.8(3) . . ?
C3 C4 H4A 120.6 . . ?
C5 C4 H4A 120.6 . . ?
C6 C5 C4 119.4(3) . . ?
C6 C5 H5A 120.3 . . ?
C4 C5 H5A 120.3 . . ?
N1 C6 C5 122.2(2) . . ?
N1 C6 C7 116.9(2) . . ?
C5 C6 C7 120.9(2) . . ?
C11 C7 C8 108.33(19) . . ?
C11 C7 C6 111.80(19) . . ?
C8 C7 C6 111.35(19) . . ?
C11 C7 H7A 108.4 . . ?
C8 C7 H7A 108.4 . . ?
C6 C7 H7A 108.4 . . ?
C9 C8 C12 118.6(2) . . ?
C9 C8 C7 124.1(2) . . ?
C12 C8 C7 117.3(2) . . ?
C8 C9 N2 120.4(2) . . ?
C8 C9 C13 124.8(2) . . ?
N2 C9 C13 114.7(2) . . ?
C11 C10 N2 119.9(2) . . ?
C11 C10 C14 125.0(3) . . ?
N2 C10 C14 115.1(3) . . ?
C10 C11 C15 119.7(2) . . ?
C10 C11 C7 124.4(2) . . ?
C15 C11 C7 115.9(2) . . ?
N3 C12 C8 178.8(3) . . ?
C9 C13 H13C 109(2) . . ?
C9 C13 H13B 113(2) . . ?
H13C C13 H13B 109(3) . . ?
C9 C13 H13A 114(2) . . ?
H13C C13 H13A 114(3) . . ?
H13B C13 H13A 97(3) . . ?
C10 C14 H14C 107(3) . . ?
C10 C14 H14B 111(3) . . ?
H14C C14 H14B 117(4) . . ?
C10 C14 H14A 112(3) . . ?
H14C C14 H14A 114(4) . . ?
H14B C14 H14A 96(4) . . ?
N4 C15 C11 176.2(3) . . ?

loop_
_geom_bond_atom_site_label_1
_geom_bond_atom_site_label_2
_geom_bond_distance
_geom_bond_site_symmetry_2
_geom_bond_publ_flag
Ag N1 2.2256(19) . ?
Ag N4 2.302(2) 3_865 ?
Ag N3 2.314(2) 2_845 ?
B F4 1.305(11) . ?
B F1' 1.341(16) . ?
B F2' 1.352(12) . ?
B F2 1.356(16) . ?
B F3 1.362(11) . ?
B F1 1.380(16) . ?
B F3' 1.404(10) . ?
B F4' 1.404(11) . ?
F1 F1' 0.572(15) . ?
F3 F3' 0.733(12) . ?
F4 F4' 0.628(17) . ?
N1 C6 1.345(3) . ?
N1 C2 1.358(3) . ?
N2 C9 1.365(3) . ?
N2 C10 1.373(3) . ?
N2 H2A 0.8600 . ?
N3 C12 1.138(3) . ?
N3 Ag 2.314(2) 2_855 ?
N4 C15 1.139(3) . ?
N4 Ag 2.302(2) 3_865 ?
C1 C2 1.496(4) . ?
C1 H1C 0.98(4) . ?
C1 H1B 0.92(5) . ?
C1 H1A 0.84(5) . ?
C2 C3 1.378(4) . ?
C3 C4 1.375(4) . ?
C3 H3A 0.9300 . ?
C4 C5 1.379(4) . ?
C4 H4A 0.9300 . ?
C5 C6 1.371(4) . ?
C5 H5A 0.9300 . ?
C6 C7 1.530(3) . ?
C7 C11 1.520(3) . ?
C7 C8 1.523(3) . ?
C7 H7A 0.9800 . ?
C8 C9 1.344(3) . ?
C8 C12 1.423(4) . ?
C9 C13 1.495(4) . ?
C10 C11 1.349(4) . ?
C10 C14 1.482(4) . ?
C11 C15 1.423(3) . ?
C13 H13C 0.99(4) . ?
C13 H13B 0.98(4) . ?
C13 H13A 0.95(4) . ?
C14 H14C 0.94(5) . ?
C14 H14B 0.86(4) . ?
C14 H14A 0.85(4) . ?
